data_2200125
loop_
_publ_author_name
'N\"ather, Christian'
'Je\&s, Inke'
'Bolte, Michael'

_publ_section_title
;
 4,4'-Bipyridylium di-\m-chlorotetrachlorodicuprate(II): a
 redetermination
;
_journal_issue 2
_journal_name_full 'Acta Crystallographica Section E'
_journal_page_first m78
_journal_page_last m79
_journal_paper_doi 10.1107/S1600536801001283
_journal_volume 57
_journal_year 2001
_chemical_formula_iupac '(C10 H10 N2) [Cu2 Cl6]'
_chemical_formula_moiety 'Cu2 Cl6 2-, C10 H10 N2 2+'
_chemical_formula_sum 'C10 H10 Cl6 Cu2 N2'
_chemical_formula_weight 497.98
_chemical_name_common
;
4,4'-Bipyridylium(di-\m-chloro-tetrachloro-di-copper)
;
_chemical_name_systematic
;
?
;
_space_group_IT_number 2
_symmetry_cell_setting triclinic
_symmetry_space_group_name_Hall '-P 1'
_symmetry_space_group_name_H-M 'P -1'
_audit_creation_method SHELXL-97
_cell_angle_alpha 113.92(3)
_cell_angle_beta 95.16(3)
_cell_angle_gamma 96.06(3)
_cell_formula_units_Z 1
_cell_length_a 3.9158(8)
_cell_length_b 10.021(2)
_cell_length_c 10.698(2)
_cell_measurement_reflns_used 70
_cell_measurement_temperature 293(2)
_cell_measurement_theta_max 19
_cell_measurement_theta_min 11
_cell_volume 377.50(17)
_computing_cell_refinement DIF4
_computing_data_collection 'DIF4 (Stoe & Cie, 1992)'
_computing_data_reduction 'REDU4 (Stoe & Cie, 1992)'
_computing_molecular_graphics 'XP in SHELXTL-Plus (Siemens, 1991)'
_computing_publication_material 'CIFTAB in SHELXL97'
_computing_structure_refinement 'SHELXL97 (Sheldrick, 1997)'
_computing_structure_solution 'SHELXS97 (Sheldrick, 1990)'
_diffrn_ambient_temperature 293(2)
_diffrn_measured_fraction_theta_full .999
_diffrn_measured_fraction_theta_max .999
_diffrn_measurement_device_type 'Phillips PW-1100 four-circle'
_diffrn_measurement_method \w/\q
_diffrn_radiation_monochromator graphite
_diffrn_radiation_source 'fine-focus sealed tube'
_diffrn_radiation_type MoK\a
_diffrn_radiation_wavelength .71073
_diffrn_reflns_av_R_equivalents .018
_diffrn_reflns_av_sigmaI/netI .0326
_diffrn_reflns_limit_h_max 5
_diffrn_reflns_limit_h_min 0
_diffrn_reflns_limit_k_max 14
_diffrn_reflns_limit_k_min -14
_diffrn_reflns_limit_l_max 14
_diffrn_reflns_limit_l_min -14
_diffrn_reflns_number 2500
_diffrn_reflns_theta_full 30.00
_diffrn_reflns_theta_max 30.00
_diffrn_reflns_theta_min 3.67
_diffrn_standards_decay_% 0
_diffrn_standards_interval_time 120
_diffrn_standards_number 4
_exptl_absorpt_coefficient_mu 3.864
_exptl_absorpt_correction_T_max .599
_exptl_absorpt_correction_T_min .549
_exptl_absorpt_correction_type numerical
_exptl_absorpt_process_details 'X-SHAPE (Stoe & Cie, 1998)'
_exptl_crystal_colour 'light orange'
_exptl_crystal_density_diffrn 2.190
_exptl_crystal_density_method 'not measured'
_exptl_crystal_description needle
_exptl_crystal_F_000 244
_exptl_crystal_size_max .15
_exptl_crystal_size_mid .07
_exptl_crystal_size_min .07
_refine_diff_density_max .532
_refine_diff_density_min -.456
_refine_ls_extinction_coef .0084(12)
_refine_ls_extinction_method SHELXL97
_refine_ls_goodness_of_fit_ref 1.028
_refine_ls_hydrogen_treatment constr
_refine_ls_matrix_type full
_refine_ls_number_parameters 92
_refine_ls_number_reflns 2205
_refine_ls_number_restraints 0
_refine_ls_restrained_S_all 1.028
_refine_ls_R_factor_all .050
_refine_ls_R_factor_gt .028
_refine_ls_shift/su_max .001
_refine_ls_shift/su_mean .000
_refine_ls_structure_factor_coef Fsqd
_refine_ls_weighting_details 'calc w = 1/[\s^2^(Fo^2^)+(0.023P)^2^+0.415P] where P = (Fo^2^+2Fc^2^)/3'
_refine_ls_weighting_scheme calc
_refine_ls_wR_factor_ref .068
_reflns_number_gt 1716
_reflns_number_total 2205
_reflns_threshold_expression I>2\s(I)
_cod_data_source_file cf6040.cif
_cod_data_source_block I
_cod_original_cell_volume 377.51(13)
_cod_database_code 2200125
_cod_database_fobs_code 2200125

loop_
_symmetry_equiv_pos_as_xyz
'x, y, z'
'-x, -y, -z'

loop_
_atom_site_label
_atom_site_fract_x
_atom_site_fract_y
_atom_site_fract_z
_atom_site_U_iso_or_equiv
_atom_site_adp_type
_atom_site_calc_flag
_atom_site_refinement_flags
_atom_site_occupancy
_atom_site_disorder_assembly
_atom_site_disorder_group
_atom_site_type_symbol
Cu1 .33110(8) .90348(3) .08873(3) .02544(10) Uani d . 1 . . Cu
Cl1 .25990(16) .89121(6) -.13317(6) .02760(14) Uani d . 1 . . Cl
Cl2 -.10035(18) .71109(7) .02790(6) .03439(16) Uani d . 1 . . Cl
Cl3 .40337(16) .94513(7) .31191(6) .02755(13) Uani d . 1 . . Cl
N1 .8566(6) .6889(2) .3197(2) .0296(5) Uani d . 1 . . N
H1N .9459 .7353 .2752 .036 Uiso calc R 1 . . H
C1 .5769(6) .5406(2) .4613(2) .0210(4) Uani d . 1 . . C
C2 .7537(7) .6839(3) .5304(3) .0307(5) Uani d . 1 . . C
H2 .7767 .7311 .6263 .037 Uiso calc R 1 . . H
C3 .8957(7) .7566(3) .4573(3) .0317(6) Uani d . 1 . . C
H3 1.0176 .8521 .5037 .038 Uiso calc R 1 . . H
C4 .6850(8) .5523(3) .2483(3) .0352(6) Uani d . 1 . . C
H4 .6619 .5090 .1523 .042 Uiso calc R 1 . . H
C5 .5414(8) .4751(3) .3175(3) .0313(6) Uani d . 1 . . C
H5 .4213 .3797 .2682 .038 Uiso calc R 1 . . H

loop_
_atom_site_aniso_label
_atom_site_aniso_U_11
_atom_site_aniso_U_22
_atom_site_aniso_U_33
_atom_site_aniso_U_12
_atom_site_aniso_U_13
_atom_site_aniso_U_23
Cu1 .02994(17) .02633(16) .01819(15) -.00603(11) .00114(11) .01042(12)
Cl1 .0324(3) .0278(3) .0196(3) -.0069(2) -.0009(2) .0107(2)
Cl2 .0403(4) .0325(3) .0249(3) -.0130(3) .0015(2) .0117(2)
Cl3 .0310(3) .0318(3) .0196(3) -.0013(2) .0025(2) .0123(2)
N1 .0340(12) .0306(11) .0311(11) .0032(9) .0093(9) .0193(9)
C1 .0215(11) .0215(10) .0206(10) .0024(8) .0026(8) .0097(9)
C2 .0408(15) .0237(11) .0216(11) -.0059(10) .0010(10) .0068(9)
C3 .0359(14) .0249(11) .0316(13) -.0036(10) .0040(11) .0114(10)
C4 .0478(17) .0338(13) .0219(12) -.0008(12) .0080(11) .0107(10)
C5 .0429(15) .0250(11) .0227(12) -.0026(11) .0065(11) .0080(10)

loop_
_atom_type_symbol
_atom_type_description
_atom_type_scat_dispersion_real
_atom_type_scat_dispersion_imag
_atom_type_scat_source
C C .0033 .0016 'International Tables Vol C Tables 4.2.6.8 and 6.1.1.4'
H H .0000 .0000 'International Tables Vol C Tables 4.2.6.8 and 6.1.1.4'
N N .0061 .0033 'International Tables Vol C Tables 4.2.6.8 and 6.1.1.4'
Cl Cl .1484 .1585 'International Tables Vol C Tables 4.2.6.8 and 6.1.1.4'
Cu Cu .3201 1.2651 'International Tables Vol C Tables 4.2.6.8 and 6.1.1.4'

loop_
_geom_angle_atom_site_label_1
_geom_angle_atom_site_label_2
_geom_angle_atom_site_label_3
_geom_angle_site_symmetry_3
_geom_angle
Cl3 Cu1 Cl2 . 93.96(4)
Cl3 Cu1 Cl1 . 173.01(3)
Cl2 Cu1 Cl1 . 91.00(4)
Cl3 Cu1 Cl1 2_675 91.25(4)
Cl2 Cu1 Cl1 2_675 173.43(3)
Cl1 Cu1 Cl1 2_675 83.48(4)
Cu1 Cl1 Cu1 2_675 96.52(4)
C4 N1 C3 . 122.6(2)
C4 N1 H1N . 118.7
C3 N1 H1N . 118.7
C2 C1 C5 . 118.1(2)
C2 C1 C1 2_666 121.0(3)
C5 C1 C1 2_666 120.9(3)
C3 C2 C1 . 120.2(2)
C3 C2 H2 . 119.9
C1 C2 H2 . 119.9
N1 C3 C2 . 119.5(2)
N1 C3 H3 . 120.3
C2 C3 H3 . 120.3
N1 C4 C5 . 119.7(2)
N1 C4 H4 . 120.1
C5 C4 H4 . 120.1
C4 C5 C1 . 119.8(2)
C4 C5 H5 . 120.1
C1 C5 H5 . 120.1

loop_
_geom_bond_atom_site_label_1
_geom_bond_atom_site_label_2
_geom_bond_site_symmetry_2
_geom_bond_distance
_geom_bond_publ_flag
Cu1 Cl3 . 2.2361(8) ?
Cu1 Cl2 . 2.2566(11) ?
Cu1 Cl1 . 2.3163(8) ?
Cu1 Cl1 2_675 2.3234(11) ?
Cl1 Cu1 2_675 2.3234(11) ?
N1 C4 . 1.332(3) ?
N1 C3 . 1.334(3) ?
N1 H1N . .860 ?
C1 C2 . 1.388(3) ?
C1 C5 . 1.393(3) ?
C1 C1 2_666 1.498(4) ?
C2 C3 . 1.381(3) ?
C2 H2 . .930 ?
C3 H3 . .930 ?
C4 C5 . 1.381(4) ?
C4 H4 . .930 ?
C5 H5 . .930 ?

loop_
_geom_hbond_atom_site_label_D
_geom_hbond_atom_site_label_H
_geom_hbond_atom_site_label_A
_geom_hbond_site_symmetry_A
_geom_hbond_distance_DH
_geom_hbond_distance_HA
_geom_hbond_distance_DA
_geom_hbond_angle_DHA
N1 H1N Cl2 1_655 .86 2.54 3.236(2) 138.1
N1 H1N Cl3 1_655 .86 2.49 3.198(2) 140.3

loop_
_geom_torsion_atom_site_label_1
_geom_torsion_atom_site_label_2
_geom_torsion_atom_site_label_3
_geom_torsion_atom_site_label_4
_geom_torsion_site_symmetry_1
_geom_torsion_site_symmetry_4
_geom_torsion
Cl2 Cu1 Cl1 Cu1 . 2_675 176.44(3)
C5 C1 C2 C3 . . -1.5(4)
C1 C1 C2 C3 2_666 . 179.6(3)
C4 N1 C3 C2 . . -.1(4)
C1 C2 C3 N1 . . 1.1(4)
C3 N1 C4 C5 . . -.4(4)
N1 C4 C5 C1 . . .0(4)
C2 C1 C5 C4 . . .9(4)
C1 C1 C5 C4 2_666 . 179.9(3)
